data_4120191
loop_
_publ_author_name
'John P. Bullock'
'Alan M. Bond'
'Ren\'e T. Boer\'e'
'Twyla M. Gietz'
'Tracey L. Roemmele'
'Sonja D. Seagrave'
'Jason D. Masuda'
'Masood Parvez'

_publ_contact_author_address
;
Department of Chemistry and Biochemistry
University of Lethbridge
Lethbridge, AB Canada
T1K 3M4
;
_publ_contact_author_email boere@uleth.ca
_publ_contact_author_fax +1-403-329-2057
_publ_contact_author_name 'R.T. Boer\'e'
_publ_contact_author_phone +1-403-329-2045
_publ_section_title
;
 Synthesis, Characterization, and Electrochemical Studies of PPh3-n
 (dipp)n(dipp = 2,6-Diisopropylphenyl): Steric and Electronic Effects on
 the Chemical and Electrochemical Oxidation of a Homologous Series of
 Triarylphosphines and the Reactivities of the Corresponding Phosphoniumyl
 Radical Cations
;
_journal_name_full 'Journal of the American Chemical Society'
_journal_page_first 11205
_journal_page_last 11215
_journal_paper_doi 10.1021/ja403555d
_journal_volume 135
_journal_year 2013
_chemical_formula_moiety 'C48 H54 P2, (Cl Cu)1.54, (O)0.46'
_chemical_formula_sum 'C48 H54 Cl1.54 Cu1.54 O0.46 P2'
_chemical_formula_weight 852.84
_chemical_name_common
;
 DippPh2PCuCl complex
;
_chemical_name_systematic
; 
 bis(mu2-Chloro)-bis( diphenyl(2,6-diisopropylphenyl)phosphane)-di-copper 
;
_space_group_IT_number 2
_symmetry_cell_setting triclinic
_symmetry_Int_Tables_number 2
_symmetry_space_group_name_Hall '-P 1'
_symmetry_space_group_name_H-M 'P -1'
_atom_sites_solution_hydrogens geom
_atom_sites_solution_primary direct
_atom_sites_solution_secondary difmap
_audit_creation_method SHELXL-97
_cell_angle_alpha 80.043(5)
_cell_angle_beta 80.584(5)
_cell_angle_gamma 67.536(5)
_cell_formula_units_Z 1
_cell_length_a 8.651(4)
_cell_length_b 9.190(4)
_cell_length_c 14.840(7)
_cell_measurement_reflns_used 2753
_cell_measurement_temperature 173(2)
_cell_measurement_theta_max 24.21
_cell_measurement_theta_min 2.56
_cell_volume 1067.7(8)
_computing_cell_refinement 'SAINT-Plus (Bruker, 2008)'
_computing_data_collection 'APEX2 (Bruker, 2006)'
_computing_data_reduction SAINT-Plus
_computing_molecular_graphics 'Mercury (Macrae <i>et al.</i>, 2006)'
_computing_publication_material 'publCIF (Westrip, 2010)'
_computing_structure_refinement 'SHELXTL (Sheldrick, 2008)'
_computing_structure_solution 'SHELXS (Sheldrick, 2008)'
_diffrn_ambient_pressure 101
_diffrn_ambient_temperature 173(2)
_diffrn_measured_fraction_theta_full 0.962
_diffrn_measured_fraction_theta_max 0.962
_diffrn_measurement_device_type
;
 Bruker ApexII CCD area-detector diffractometer
;
_diffrn_radiation_monochromator graphite
_diffrn_radiation_probe x-ray
_diffrn_radiation_type MoK\a
_diffrn_radiation_wavelength 0.71073
_diffrn_reflns_av_R_equivalents 0.0564
_diffrn_reflns_av_sigmaI/netI 0.0780
_diffrn_reflns_limit_h_max 10
_diffrn_reflns_limit_h_min -10
_diffrn_reflns_limit_k_max 10
_diffrn_reflns_limit_k_min -10
_diffrn_reflns_limit_l_max 17
_diffrn_reflns_limit_l_min -17
_diffrn_reflns_number 9830
_diffrn_reflns_theta_full 25.03
_diffrn_reflns_theta_max 25.03
_diffrn_reflns_theta_min 2.42
_diffrn_source 'fine-focus sealed tube'
_diffrn_source_type 'Bruker D8'
_exptl_absorpt_coefficient_mu 0.978
_exptl_absorpt_correction_T_max 0.7456
_exptl_absorpt_correction_T_min 0.6749
_exptl_absorpt_correction_type multi-scan
_exptl_absorpt_process_details
; 
SADABS (Bruker, 2008)
;
_exptl_crystal_colour colourless
_exptl_crystal_density_diffrn 1.326
_exptl_crystal_description block
_exptl_crystal_F_000 447
_exptl_crystal_recrystallization_method 'Slow evaporation'
_exptl_crystal_size_max 0.25
_exptl_crystal_size_mid 0.21
_exptl_crystal_size_min 0.18
_refine_diff_density_max 1.938
_refine_diff_density_min -0.603
_refine_diff_density_rms 0.147
_refine_ls_goodness_of_fit_ref 1.128
_refine_ls_hydrogen_treatment constr
_refine_ls_matrix_type full
_refine_ls_number_parameters 254
_refine_ls_number_reflns 3632
_refine_ls_number_restraints 0
_refine_ls_restrained_S_all 1.128
_refine_ls_R_factor_all 0.1225
_refine_ls_R_factor_gt 0.1007
_refine_ls_shift/su_max 0.000
_refine_ls_shift/su_mean 0.000
_refine_ls_structure_factor_coef Fsqd
_refine_ls_weighting_details 'calc w=1/[\s^2^(Fo^2^)+(0.0949P)^2^+11.5978P] where P=(Fo^2^+2Fc^2^)/3'
_refine_ls_weighting_scheme calc
_refine_ls_wR_factor_gt 0.2598
_refine_ls_wR_factor_ref 0.2697
_reflns_number_gt 2721
_reflns_number_total 3632
_reflns_threshold_expression >2sigma(I)
_cod_data_source_file ja403555d_si_002_3.cif
_cod_data_source_block 4_[PPh2(dipp)CuCl]2
_cod_depositor_comments
;
The following automatic conversions were performed:

data name '_iucr_refine_instruction_details' was replaced with
'_iucr_refine_instructions_details' as specified in the replacement
file 'data/replacement-values/replacement_tags.lst'.

Automatic conversion script
Id: cif_correct_tags 9268 2022-04-12 08:56:07Z antanas 
;
_cod_database_code 4120191
_shelx_title '[(DippPh2P)CuCl]2 (rb06033) in P-1'

loop_
_symmetry_equiv_pos_as_xyz
'x, y, z'
'-x, -y, -z'

loop_
_atom_site_label
_atom_site_type_symbol
_atom_site_fract_x
_atom_site_fract_y
_atom_site_fract_z
_atom_site_U_iso_or_equiv
_atom_site_adp_type
_atom_site_occupancy
_atom_site_symmetry_multiplicity
_atom_site_calc_flag
_atom_site_refinement_flags
_atom_site_disorder_group
Cu Cu 0.51475(18) 0.36020(17) 0.57927(9) 0.0231(5) Uani 0.771(7) 1 d P 1
Cl Cl 0.2941(4) 0.5909(4) 0.5312(2) 0.0361(8) Uani 0.771(7) 1 d P 1
O O 0.543(4) 0.278(4) 0.626(3) 0.045(8) Uiso 0.229(7) 1 d P 2
P P 0.4763(3) 0.1797(3) 0.69049(14) 0.0220(6) Uani 1 1 d . .
C1 C 0.6484(10) -0.0078(10) 0.7042(6) 0.0236(18) Uani 1 1 d . .
C2 C 0.7246(12) -0.0911(12) 0.6291(6) 0.032(2) Uani 1 1 d . .
H2 H 0.6776 -0.0537 0.5722 0.039 Uiso 1 1 calc R .
C3 C 0.8684(13) -0.2282(12) 0.6353(9) 0.043(3) Uani 1 1 d . .
H3 H 0.9215 -0.2814 0.5827 0.051 Uiso 1 1 calc R .
C4 C 0.9328(13) -0.2861(12) 0.7197(7) 0.036(2) Uani 1 1 d . .
H4 H 1.0269 -0.3826 0.7257 0.043 Uiso 1 1 calc R .
C5 C 0.8611(12) -0.2045(12) 0.7938(7) 0.035(2) Uani 1 1 d . .
H5 H 0.9095 -0.2422 0.8503 0.042 Uiso 1 1 calc R .
C6 C 0.7209(11) -0.0695(11) 0.7878(6) 0.028(2) Uani 1 1 d . .
H6 H 0.6714 -0.0164 0.8408 0.034 Uiso 1 1 calc R .
C7 C 0.3003(11) 0.1480(11) 0.6565(6) 0.0247(19) Uani 1 1 d . .
C8 C 0.1533(12) 0.2784(11) 0.6454(6) 0.031(2) Uani 1 1 d . .
H8 H 0.1487 0.3785 0.6570 0.037 Uiso 1 1 calc R .
C9 C 0.0145(12) 0.2680(13) 0.6183(6) 0.038(2) Uani 1 1 d . .
H9 H -0.0839 0.3599 0.6098 0.045 Uiso 1 1 calc R .
C10 C 0.0198(14) 0.1207(13) 0.6035(7) 0.042(3) Uani 1 1 d . .
H10 H -0.0784 0.1109 0.5888 0.050 Uiso 1 1 calc R .
C11 C 0.1653(14) -0.0112(13) 0.6098(7) 0.042(3) Uani 1 1 d . .
H11 H 0.1701 -0.1098 0.5956 0.050 Uiso 1 1 calc R .
C12 C 0.3048(13) 0.0019(11) 0.6371(6) 0.029(2) Uani 1 1 d . .
H12 H 0.4048 -0.0892 0.6429 0.035 Uiso 1 1 calc R .
C13 C 0.4004(10) 0.2441(10) 0.8056(6) 0.0224(18) Uani 1 1 d . .
C14 C 0.2948(11) 0.1795(10) 0.8690(6) 0.0236(18) Uani 1 1 d . .
C15 C 0.2059(12) 0.2595(11) 0.9431(6) 0.032(2) Uani 1 1 d . .
H15 H 0.1298 0.2202 0.9836 0.038 Uiso 1 1 calc R .
C16 C 0.2247(12) 0.3957(12) 0.9601(6) 0.035(2) Uani 1 1 d . .
H16 H 0.1596 0.4511 1.0101 0.042 Uiso 1 1 calc R .
C17 C 0.3403(12) 0.4491(11) 0.9025(7) 0.033(2) Uani 1 1 d . .
H17 H 0.3586 0.5386 0.9155 0.040 Uiso 1 1 calc R .
C18 C 0.4305(11) 0.3743(10) 0.8257(6) 0.0269(19) Uani 1 1 d . .
C19 C 0.2860(11) 0.0181(10) 0.8650(6) 0.0254(19) Uani 1 1 d . .
H19 H 0.3597 -0.0256 0.8092 0.030 Uiso 1 1 calc R .
C20 C 0.1087(13) 0.0258(13) 0.8577(7) 0.040(2) Uani 1 1 d . .
H20A H 0.0367 0.0579 0.9145 0.060 Uiso 1 1 calc R .
H20B H 0.1135 -0.0790 0.8484 0.060 Uiso 1 1 calc R .
H20C H 0.0624 0.1032 0.8055 0.060 Uiso 1 1 calc R .
C21 C 0.3557(14) -0.0974(11) 0.9504(6) 0.035(2) Uani 1 1 d . .
H21A H 0.4762 -0.1192 0.9482 0.053 Uiso 1 1 calc R .
H21B H 0.3382 -0.1968 0.9508 0.053 Uiso 1 1 calc R .
H21C H 0.2967 -0.0494 1.0064 0.053 Uiso 1 1 calc R .
C22 C 0.5673(12) 0.4316(11) 0.7737(6) 0.032(2) Uani 1 1 d . .
H22 H 0.6212 0.3674 0.7213 0.039 Uiso 1 1 calc R .
C23 C 0.5005(17) 0.6043(14) 0.7344(9) 0.061(4) Uani 1 1 d . .
H23A H 0.3996 0.6263 0.7045 0.091 Uiso 1 1 calc R .
H23B H 0.5865 0.6278 0.6891 0.091 Uiso 1 1 calc R .
H23C H 0.4720 0.6709 0.7841 0.091 Uiso 1 1 calc R .
C24 C 0.7032(13) 0.4035(15) 0.8362(8) 0.048(3) Uani 1 1 d . .
H24A H 0.8046 0.4111 0.7985 0.073 Uiso 1 1 calc R .
H24B H 0.7300 0.2976 0.8711 0.073 Uiso 1 1 calc R .
H24C H 0.6617 0.4837 0.8790 0.073 Uiso 1 1 calc R .

loop_
_atom_site_aniso_label
_atom_site_aniso_U_11
_atom_site_aniso_U_22
_atom_site_aniso_U_33
_atom_site_aniso_U_23
_atom_site_aniso_U_13
_atom_site_aniso_U_12
Cu 0.0286(8) 0.0228(8) 0.0198(8) 0.0021(6) -0.0016(5) -0.0137(6)
Cl 0.0223(15) 0.0362(17) 0.0327(16) 0.0139(13) 0.0051(12) -0.0029(12)
P 0.0275(12) 0.0246(12) 0.0179(11) -0.0005(9) -0.0003(9) -0.0154(10)
C1 0.024(4) 0.029(5) 0.019(4) 0.000(3) 0.002(3) -0.013(4)
C2 0.032(5) 0.057(6) 0.018(4) -0.013(4) 0.007(4) -0.028(5)
C3 0.033(5) 0.026(5) 0.075(8) -0.011(5) -0.003(5) -0.015(4)
C4 0.039(5) 0.029(5) 0.039(6) -0.009(4) 0.005(4) -0.012(4)
C5 0.035(5) 0.041(6) 0.033(5) -0.007(4) -0.005(4) -0.016(5)
C6 0.035(5) 0.034(5) 0.018(4) -0.003(4) -0.004(4) -0.014(4)
C7 0.031(5) 0.032(5) 0.019(4) -0.003(4) 0.000(4) -0.022(4)
C8 0.042(5) 0.034(5) 0.026(5) -0.009(4) -0.001(4) -0.024(5)
C9 0.032(5) 0.049(6) 0.031(5) -0.004(5) -0.006(4) -0.013(5)
C10 0.052(7) 0.058(7) 0.030(5) 0.001(5) -0.010(5) -0.035(6)
C11 0.051(7) 0.045(6) 0.029(5) 0.007(4) -0.001(5) -0.025(5)
C12 0.047(6) 0.025(5) 0.025(5) -0.004(4) -0.008(4) -0.022(4)
C13 0.019(4) 0.022(4) 0.024(4) -0.004(3) -0.001(3) -0.005(3)
C14 0.024(4) 0.022(4) 0.026(4) 0.007(3) -0.008(3) -0.012(4)
C15 0.033(5) 0.038(5) 0.027(5) -0.009(4) 0.010(4) -0.018(4)
C16 0.035(5) 0.039(6) 0.030(5) -0.019(4) 0.011(4) -0.011(4)
C17 0.041(5) 0.022(5) 0.039(5) -0.017(4) 0.000(4) -0.009(4)
C18 0.034(5) 0.026(5) 0.029(5) 0.002(4) -0.010(4) -0.020(4)
C19 0.034(5) 0.031(5) 0.020(4) -0.005(4) 0.000(4) -0.021(4)
C20 0.042(6) 0.052(6) 0.039(6) -0.004(5) -0.006(5) -0.030(5)
C21 0.055(6) 0.031(5) 0.025(5) 0.004(4) -0.006(4) -0.024(5)
C22 0.042(6) 0.030(5) 0.031(5) -0.004(4) 0.000(4) -0.020(4)
C23 0.076(9) 0.047(7) 0.068(8) 0.031(6) -0.027(7) -0.041(7)
C24 0.034(6) 0.062(7) 0.054(7) 0.012(6) -0.019(5) -0.025(6)

loop_
_atom_type_symbol
_atom_type_description
_atom_type_scat_dispersion_real
_atom_type_scat_dispersion_imag
_atom_type_scat_source
C C 0.0033 0.0016 'International Tables Vol C Tables 4.2.6.8 and 6.1.1.4'
H H 0.0000 0.0000 'International Tables Vol C Tables 4.2.6.8 and 6.1.1.4'
P P 0.1023 0.0942 'International Tables Vol C Tables 4.2.6.8 and 6.1.1.4'
Cu Cu 0.3201 1.2651 'International Tables Vol C Tables 4.2.6.8 and 6.1.1.4'
Cl Cl 0.1484 0.1585 'International Tables Vol C Tables 4.2.6.8 and 6.1.1.4'

loop_
_geom_angle_atom_site_label_1
_geom_angle_atom_site_label_2
_geom_angle_atom_site_label_3
_geom_angle
_geom_angle_site_symmetry_1
_geom_angle_site_symmetry_3
P Cu Cl 143.15(12) . 2_666
P Cu Cl 122.58(11) . .
Cl Cu Cl 93.93(11) 2_666 .
Cu Cl Cu 86.07(11) 2_666 .
O P C1 105.0(15) . .
O P C7 115.1(15) . .
C1 P C7 109.0(4) . .
O P C13 116.3(14) . .
C1 P C13 107.1(4) . .
C7 P C13 104.1(4) . .
C1 P Cu 117.1(3) . .
C7 P Cu 102.1(3) . .
C13 P Cu 116.4(3) . .
C2 C1 C6 117.2(8) . .
C2 C1 P 120.2(7) . .
C6 C1 P 122.4(7) . .
C1 C2 C3 121.6(9) . .
C1 C2 H2 119.2 . .
C3 C2 H2 119.2 . .
C4 C3 C2 119.0(10) . .
C4 C3 H3 120.5 . .
C2 C3 H3 120.5 . .
C5 C4 C3 120.2(10) . .
C5 C4 H4 119.9 . .
C3 C4 H4 119.9 . .
C4 C5 C6 121.0(9) . .
C4 C5 H5 119.5 . .
C6 C5 H5 119.5 . .
C5 C6 C1 121.0(8) . .
C5 C6 H6 119.5 . .
C1 C6 H6 119.5 . .
C8 C7 C12 117.6(8) . .
C8 C7 P 117.6(6) . .
C12 C7 P 124.7(7) . .
C9 C8 C7 122.3(9) . .
C9 C8 H8 118.8 . .
C7 C8 H8 118.8 . .
C8 C9 C10 118.9(10) . .
C8 C9 H9 120.6 . .
C10 C9 H9 120.6 . .
C11 C10 C9 120.9(10) . .
C11 C10 H10 119.5 . .
C9 C10 H10 119.5 . .
C10 C11 C12 119.1(10) . .
C10 C11 H11 120.4 . .
C12 C11 H11 120.4 . .
C11 C12 C7 120.9(9) . .
C11 C12 H12 119.5 . .
C7 C12 H12 119.5 . .
C18 C13 C14 119.5(8) . .
C18 C13 P 118.4(6) . .
C14 C13 P 121.5(6) . .
C15 C14 C13 118.8(8) . .
C15 C14 C19 117.6(7) . .
C13 C14 C19 123.4(8) . .
C14 C15 C16 121.9(8) . .
C14 C15 H15 119.0 . .
C16 C15 H15 119.0 . .
C17 C16 C15 118.6(8) . .
C17 C16 H16 120.7 . .
C15 C16 H16 120.7 . .
C16 C17 C18 121.4(8) . .
C16 C17 H17 119.3 . .
C18 C17 H17 119.3 . .
C17 C18 C13 119.1(8) . .
C17 C18 C22 116.8(8) . .
C13 C18 C22 123.9(8) . .
C14 C19 C20 113.5(8) . .
C14 C19 C21 110.0(7) . .
C20 C19 C21 109.5(7) . .
C14 C19 H19 107.9 . .
C20 C19 H19 107.9 . .
C21 C19 H19 107.9 . .
C19 C20 H20A 109.5 . .
C19 C20 H20B 109.5 . .
H20A C20 H20B 109.5 . .
C19 C20 H20C 109.5 . .
H20A C20 H20C 109.5 . .
H20B C20 H20C 109.5 . .
C19 C21 H21A 109.5 . .
C19 C21 H21B 109.5 . .
H21A C21 H21B 109.5 . .
C19 C21 H21C 109.5 . .
H21A C21 H21C 109.5 . .
H21B C21 H21C 109.5 . .
C23 C22 C18 113.0(9) . .
C23 C22 C24 109.7(9) . .
C18 C22 C24 110.3(8) . .
C23 C22 H22 107.9 . .
C18 C22 H22 107.9 . .
C24 C22 H22 107.9 . .
C22 C23 H23A 109.5 . .
C22 C23 H23B 109.5 . .
H23A C23 H23B 109.5 . .
C22 C23 H23C 109.5 . .
H23A C23 H23C 109.5 . .
H23B C23 H23C 109.5 . .
C22 C24 H24A 109.5 . .
C22 C24 H24B 109.5 . .
H24A C24 H24B 109.5 . .
C22 C24 H24C 109.5 . .
H24A C24 H24C 109.5 . .
H24B C24 H24C 109.5 . .

loop_
_geom_bond_atom_site_label_1
_geom_bond_atom_site_label_2
_geom_bond_distance
_geom_bond_site_symmetry_2
Cu P 2.209(3) .
Cu Cl 2.248(3) 2_666
Cu Cl 2.340(3) .
Cl Cu 2.248(3) 2_666
O P 1.40(4) .
P C1 1.801(9) .
P C7 1.816(9) .
P C13 1.839(8) .
C1 C2 1.390(12) .
C1 C6 1.413(12) .
C2 C3 1.394(14) .
C2 H2 0.9500 .
C3 C4 1.390(15) .
C3 H3 0.9500 .
C4 C5 1.365(14) .
C4 H4 0.9500 .
C5 C6 1.366(13) .
C5 H5 0.9500 .
C6 H6 0.9500 .
C7 C8 1.384(13) .
C7 C12 1.407(12) .
C8 C9 1.368(13) .
C8 H8 0.9500 .
C9 C10 1.392(15) .
C9 H9 0.9500 .
C10 C11 1.377(16) .
C10 H10 0.9500 .
C11 C12 1.386(14) .
C11 H11 0.9500 .
C12 H12 0.9500 .
C13 C18 1.406(12) .
C13 C14 1.418(12) .
C14 C15 1.382(12) .
C14 C19 1.525(11) .
C15 C16 1.391(13) .
C15 H15 0.9500 .
C16 C17 1.387(14) .
C16 H16 0.9500 .
C17 C18 1.395(13) .
C17 H17 0.9500 .
C18 C22 1.521(12) .
C19 C20 1.529(13) .
C19 C21 1.547(12) .
C19 H19 1.0000 .
C20 H20A 0.9800 .
C20 H20B 0.9800 .
C20 H20C 0.9800 .
C21 H21A 0.9800 .
C21 H21B 0.9800 .
C21 H21C 0.9800 .
C22 C23 1.511(14) .
C22 C24 1.533(14) .
C22 H22 1.0000 .
C23 H23A 0.9800 .
C23 H23B 0.9800 .
C23 H23C 0.9800 .
C24 H24A 0.9800 .
C24 H24B 0.9800 .
C24 H24C 0.9800 .

loop_
_geom_torsion_atom_site_label_1
_geom_torsion_atom_site_label_2
_geom_torsion_atom_site_label_3
_geom_torsion_atom_site_label_4
_geom_torsion
_geom_torsion_site_symmetry_1
_geom_torsion_site_symmetry_4
P Cu Cl Cu -174.72(12) . 2_666
Cl Cu Cl Cu 0.0 2_666 2_666
Cl Cu P O 32(5) 2_666 .
Cl Cu P O -157(5) . .
Cl Cu P C1 -3.2(4) 2_666 .
Cl Cu P C1 168.0(3) . .
Cl Cu P C7 -122.1(4) 2_666 .
Cl Cu P C7 49.1(3) . .
Cl Cu P C13 125.4(3) 2_666 .
Cl Cu P C13 -63.5(3) . .
O P C1 C2 -60.0(16) . .
C7 P C1 C2 63.7(8) . .
C13 P C1 C2 175.8(7) . .
Cu P C1 C2 -51.4(8) . .
O P C1 C6 114.4(16) . .
C7 P C1 C6 -121.9(7) . .
C13 P C1 C6 -9.8(8) . .
Cu P C1 C6 123.0(7) . .
C6 C1 C2 C3 -1.2(13) . .
P C1 C2 C3 173.5(7) . .
C1 C2 C3 C4 2.6(14) . .
C2 C3 C4 C5 -3.5(14) . .
C3 C4 C5 C6 3.2(15) . .
C4 C5 C6 C1 -1.8(14) . .
C2 C1 C6 C5 0.8(13) . .
P C1 C6 C5 -173.8(7) . .
O P C7 C8 -64.4(17) . .
C1 P C7 C8 178.0(6) . .
C13 P C7 C8 64.0(7) . .
Cu P C7 C8 -57.5(7) . .
O P C7 C12 112.9(17) . .
C1 P C7 C12 -4.7(8) . .
C13 P C7 C12 -118.7(7) . .
Cu P C7 C12 119.8(7) . .
C12 C7 C8 C9 1.2(13) . .
P C7 C8 C9 178.7(7) . .
C7 C8 C9 C10 1.5(14) . .
C8 C9 C10 C11 -4.3(15) . .
C9 C10 C11 C12 4.2(14) . .
C10 C11 C12 C7 -1.3(14) . .
C8 C7 C12 C11 -1.3(13) . .
P C7 C12 C11 -178.7(7) . .
O P C13 C18 -7.3(18) . .
C1 P C13 C18 109.6(7) . .
C7 P C13 C18 -135.0(7) . .
Cu P C13 C18 -23.6(8) . .
O P C13 C14 164.3(17) . .
C1 P C13 C14 -78.7(8) . .
C7 P C13 C14 36.6(8) . .
Cu P C13 C14 148.1(6) . .
C18 C13 C14 C15 8.7(13) . .
P C13 C14 C15 -162.9(7) . .
C18 C13 C14 C19 -165.5(8) . .
P C13 C14 C19 23.0(11) . .
C13 C14 C15 C16 -3.9(14) . .
C19 C14 C15 C16 170.6(9) . .
C14 C15 C16 C17 -2.2(15) . .
C15 C16 C17 C18 3.5(15) . .
C16 C17 C18 C13 1.4(14) . .
C16 C17 C18 C22 -173.5(9) . .
C14 C13 C18 C17 -7.5(13) . .
P C13 C18 C17 164.3(7) . .
C14 C13 C18 C22 167.0(8) . .
P C13 C18 C22 -21.2(12) . .
C15 C14 C19 C20 62.6(11) . .
C13 C14 C19 C20 -123.1(9) . .
C15 C14 C19 C21 -60.4(11) . .
C13 C14 C19 C21 113.8(9) . .
C17 C18 C22 C23 -61.2(12) . .
C13 C18 C22 C23 124.2(10) . .
C17 C18 C22 C24 62.0(11) . .
C13 C18 C22 C24 -112.6(10) . .
